data_7055821
loop_
_publ_author_name
'Kotov, Vitalii Yu.'
'Ilyukhin, Andrey B.'
'Birin, Kirill P.'
'Laurinavichyute, Veronika K.'
'Sadovnikov, Alexey A.'
'Dobrokhotova, Zhanna V.'
'Kozyukhin, Sergey A.'

_publ_section_title
;
 A hybrid halobismuthate light-harvesting material with an optical band
 gap of 1.70 eV
;
_journal_issue 12
_journal_name_full 'New J. Chem.'
_journal_page_first 10041
_journal_paper_doi 10.1039/C6NJ02333A
_journal_volume 40
_journal_year 2016
_chemical_formula_moiety 'C15 H14 N4, Bi Br5, H2 O'
_chemical_formula_sum 'C15 H16 Bi Br5 N4 O'
_chemical_formula_weight 876.85
_space_group_IT_number 61
_symmetry_cell_setting orthorhombic
_symmetry_Int_Tables_number 61
_symmetry_space_group_name_Hall '-P 2ac 2ab'
_symmetry_space_group_name_H-M 'P b c a'
_atom_sites_solution_hydrogens mixed
_audit_conform_dict_location ftp://ftp.iucr.org/pub/cif_core.dic
_audit_conform_dict_name cif_core.dic
_audit_conform_dict_version 2.4.3
_audit_creation_date 2016-05-15T22:58:06-00:00
_audit_creation_method 'WinGX routine CIF_UPDATE'
_audit_update_record
;
2016-07-14 deposited with the CCDC.
2016-10-12 downloaded from the CCDC.
;
_cell_angle_alpha 90
_cell_angle_beta 90
_cell_angle_gamma 90
_cell_formula_units_Z 8
_cell_length_a 11.4372(6)
_cell_length_b 19.3000(10)
_cell_length_c 20.3261(11)
_cell_measurement_reflns_used 5813
_cell_measurement_temperature 150(2)
_cell_measurement_theta_max 26.98
_cell_measurement_theta_min 2.91
_cell_volume 4486.7(4)
_computing_cell_refinement 'Bruker SAINT'
_computing_data_collection 'Bruker APEX2'
_computing_data_reduction 'Bruker SAINT'
_computing_molecular_graphics 'Bruker SHELXTL'
_computing_publication_material 'Bruker SHELXTL'
_computing_structure_refinement 'SHELXL-2014/7 (Sheldrick, 2014)'
_computing_structure_solution 'SHELXS-2014 (Sheldrick, 2008)'
_diffrn_ambient_temperature 150(2)
_diffrn_measured_fraction_theta_full 1
_diffrn_measured_fraction_theta_max 0.998
_diffrn_measurement_device_type 'Bruker APEX-II CCD'
_diffrn_measurement_method '\f and \w scans'
_diffrn_radiation_monochromator graphite
_diffrn_radiation_type MoK\a
_diffrn_radiation_wavelength 0.71073
_diffrn_reflns_av_R_equivalents 0.0999
_diffrn_reflns_av_unetI/netI 0.054
_diffrn_reflns_Laue_measured_fraction_full 1
_diffrn_reflns_Laue_measured_fraction_max 0.998
_diffrn_reflns_limit_h_max 15
_diffrn_reflns_limit_h_min -15
_diffrn_reflns_limit_k_max 25
_diffrn_reflns_limit_k_min -25
_diffrn_reflns_limit_l_max 27
_diffrn_reflns_limit_l_min -27
_diffrn_reflns_number 53376
_diffrn_reflns_point_group_measured_fraction_full 1
_diffrn_reflns_point_group_measured_fraction_max 0.998
_diffrn_reflns_theta_full 25.242
_diffrn_reflns_theta_max 28.343
_diffrn_reflns_theta_min 2.11
_diffrn_standards_number 0
_exptl_absorpt_coefficient_mu 16.777
_exptl_absorpt_correction_T_max 0.7457
_exptl_absorpt_correction_T_min 0.2654
_exptl_absorpt_correction_type multi-scan
_exptl_absorpt_process_details 'SADABS (Sheldrick, 2003)'
_exptl_crystal_colour orange
_exptl_crystal_density_diffrn 2.596
_exptl_crystal_description block
_exptl_crystal_F_000 3200
_exptl_crystal_size_max 0.2
_exptl_crystal_size_mid 0.2
_exptl_crystal_size_min 0.1
_refine_diff_density_max 2.346
_refine_diff_density_min -1.608
_refine_diff_density_rms 0.25
_refine_ls_extinction_method none
_refine_ls_goodness_of_fit_ref 1.044
_refine_ls_hydrogen_treatment constr
_refine_ls_matrix_type full
_refine_ls_number_parameters 235
_refine_ls_number_reflns 5588
_refine_ls_number_restraints 0
_refine_ls_restrained_S_all 1.044
_refine_ls_R_factor_all 0.0635
_refine_ls_R_factor_gt 0.0371
_refine_ls_shift/su_max 0.003
_refine_ls_shift/su_mean 0
_refine_ls_structure_factor_coef Fsqd
_refine_ls_weighting_details 'w=1/[\s^2^(Fo^2^)+(0.0400P)^2^+1.0000P] where P=(Fo^2^+2Fc^2^)/3'
_refine_ls_weighting_scheme calc
_refine_ls_wR_factor_gt 0.0803
_refine_ls_wR_factor_ref 0.0895
_reflns_Friedel_coverage 0
_reflns_number_gt 4138
_reflns_number_total 5588
_reflns_threshold_expression 'I > 2\s(I)'
_cod_data_source_file c6nj02333a2.cif
_cod_data_source_block shelx
_cod_depositor_comments 'Adding full bibliography for 7055821.cif.'
_cod_database_code 7055821

loop_
_symmetry_equiv_pos_as_xyz
'x, y, z'
'-x+1/2, -y, z+1/2'
'-x, y+1/2, -z+1/2'
'x+1/2, -y+1/2, -z'
'-x, -y, -z'
'x-1/2, y, -z-1/2'
'x, -y-1/2, z-1/2'
'-x-1/2, y-1/2, z'

loop_
_atom_site_label
_atom_site_type_symbol
_atom_site_fract_x
_atom_site_fract_y
_atom_site_fract_z
_atom_site_U_iso_or_equiv
_atom_site_adp_type
_atom_site_occupancy
_atom_site_site_symmetry_order
_atom_site_calc_flag
_atom_site_refinement_flags_posn
_atom_site_refinement_flags_adp
Bi1 Bi 0.06505(2) 0.00853(2) 0.74288(2) 0.01472(8) Uani 1 1 d . .
Br1 Br -0.17244(5) 0.00612(4) 0.72382(4) 0.03063(18) Uani 1 1 d . .
Br2 Br 0.08927(5) -0.09124(3) 0.63926(3) 0.02292(15) Uani 1 1 d . .
Br3 Br 0.07013(6) 0.11820(3) 0.64790(3) 0.02800(17) Uani 1 1 d . .
Br4 Br 0.04455(6) -0.10087(3) 0.83142(4) 0.02619(16) Uani 1 1 d . .
Br5 Br 0.04790(6) 0.10213(3) 0.84878(3) 0.02451(15) Uani 1 1 d . .
O1 O -0.1006(5) 0.2162(3) 0.5438(3) 0.0572(17) Uani 1 1 d . .
H1 H -0.0847 0.2319 0.5049 0.069 Uiso 1 1 d R U
H2 H -0.058 0.1932 0.567 0.069 Uiso 1 1 d R U
N1 N 0.1972(4) 0.2362(3) 0.3236(3) 0.0198(12) Uani 1 1 d . .
N2 N 0.2009(4) 0.0608(3) 0.4945(3) 0.0198(12) Uani 1 1 d . .
N3 N 0.3511(5) 0.2775(3) 0.0806(3) 0.0279(13) Uani 1 1 d . .
N4 N 0.3851(5) -0.1884(3) 0.5341(3) 0.0337(15) Uani 1 1 d . .
C1 C 0.2854(6) 0.2797(3) 0.3139(4) 0.0277(16) Uani 1 1 d . .
H1A H 0.3191 0.3029 0.3505 0.033 Uiso 1 1 calc R U
C2 C 0.3287(6) 0.2919(3) 0.2521(3) 0.0267(16) Uani 1 1 d . .
H2A H 0.3917 0.3232 0.2457 0.032 Uiso 1 1 calc R U
C3 C 0.2797(5) 0.2580(3) 0.2000(3) 0.0196(14) Uani 1 1 d . .
C4 C 0.1891(6) 0.2111(3) 0.2104(3) 0.0274(16) Uani 1 1 d . .
H4A H 0.1564 0.186 0.1746 0.033 Uiso 1 1 calc R U
C5 C 0.1479(6) 0.2016(3) 0.2726(3) 0.0248(15) Uani 1 1 d . .
H5A H 0.0847 0.1707 0.2803 0.03 Uiso 1 1 calc R U
C6 C 0.1528(5) 0.2218(3) 0.3910(3) 0.0213(14) Uani 1 1 d . .
H6A H 0.0665 0.218 0.3904 0.026 Uiso 1 1 calc R U
H6B H 0.1748 0.2599 0.4211 0.026 Uiso 1 1 calc R U
C7 C 0.2062(5) 0.1544(3) 0.4143(3) 0.0195(14) Uani 1 1 d . .
H7A H 0.1938 0.1183 0.3805 0.023 Uiso 1 1 calc R U
H7B H 0.2915 0.1606 0.42 0.023 Uiso 1 1 calc R U
C8 C 0.1532(5) 0.1310(3) 0.4783(3) 0.0193(14) Uani 1 1 d . .
H8A H 0.1731 0.1642 0.5137 0.023 Uiso 1 1 calc R U
H8B H 0.0671 0.1289 0.4743 0.023 Uiso 1 1 calc R U
C9 C 0.2904(5) 0.0544(3) 0.5367(3) 0.0244(15) Uani 1 1 d . .
H9A H 0.3187 0.094 0.5594 0.029 Uiso 1 1 calc R U
C10 C 0.3418(6) -0.0094(3) 0.5474(3) 0.0248(15) Uani 1 1 d . .
H10A H 0.4065 -0.0139 0.5764 0.03 Uiso 1 1 calc R U
C11 C 0.2970(5) -0.0668(3) 0.5148(3) 0.0211(14) Uani 1 1 d . .
C12 C 0.2029(5) -0.0594(3) 0.4725(3) 0.0223(14) Uani 1 1 d . .
H12A H 0.1717 -0.0985 0.4502 0.027 Uiso 1 1 calc R U
C13 C 0.1551(6) 0.0054(3) 0.4632(3) 0.0238(15) Uani 1 1 d . .
H13A H 0.0899 0.011 0.4347 0.029 Uiso 1 1 calc R U
C14 C 0.3203(5) 0.2691(3) 0.1329(4) 0.0224(15) Uani 1 1 d . .
C15 C 0.3471(6) -0.1343(4) 0.5254(3) 0.0252(15) Uani 1 1 d . .

loop_
_atom_site_aniso_label
_atom_site_aniso_U_11
_atom_site_aniso_U_22
_atom_site_aniso_U_33
_atom_site_aniso_U_23
_atom_site_aniso_U_13
_atom_site_aniso_U_12
Bi1 0.01501(11) 0.01500(12) 0.01416(13) -0.00023(9) 0.00057(9) 0.00026(8)
Br1 0.0133(3) 0.0404(4) 0.0381(4) -0.0031(3) -0.0018(3) 0.0009(3)
Br2 0.0255(3) 0.0232(3) 0.0200(4) -0.0056(3) 0.0025(3) 0.0007(3)
Br3 0.0364(4) 0.0247(4) 0.0229(4) 0.0072(3) 0.0055(3) 0.0010(3)
Br4 0.0270(3) 0.0251(3) 0.0265(4) 0.0091(3) -0.0031(3) -0.0026(3)
Br5 0.0303(3) 0.0219(3) 0.0213(4) -0.0057(3) 0.0016(3) 0.0007(3)
O1 0.068(4) 0.057(4) 0.047(4) 0.007(3) -0.008(3) 0.013(3)
N1 0.026(3) 0.013(3) 0.020(3) 0.000(2) 0.003(2) 0.004(2)
N2 0.022(3) 0.024(3) 0.013(3) -0.002(2) 0.001(2) 0.000(2)
N3 0.035(3) 0.030(3) 0.019(3) 0.003(3) 0.003(3) 0.000(3)
N4 0.051(4) 0.026(3) 0.024(4) 0.000(3) -0.010(3) 0.001(3)
C1 0.038(4) 0.022(4) 0.023(4) -0.004(3) -0.001(3) -0.002(3)
C2 0.030(4) 0.023(3) 0.027(4) -0.002(3) 0.005(3) -0.010(3)
C3 0.026(3) 0.015(3) 0.018(4) 0.003(3) 0.003(3) 0.004(3)
C4 0.036(4) 0.027(4) 0.019(4) 0.003(3) -0.005(3) -0.005(3)
C5 0.027(4) 0.025(4) 0.023(4) -0.001(3) -0.002(3) -0.010(3)
C6 0.025(3) 0.016(3) 0.023(4) 0.002(3) 0.003(3) 0.002(3)
C7 0.019(3) 0.015(3) 0.025(4) 0.002(3) 0.009(3) -0.001(2)
C8 0.025(3) 0.015(3) 0.019(4) 0.002(3) 0.000(3) 0.007(2)
C9 0.029(4) 0.026(4) 0.017(4) -0.003(3) -0.001(3) 0.002(3)
C10 0.031(4) 0.024(4) 0.019(4) -0.005(3) -0.011(3) 0.003(3)
C11 0.028(4) 0.016(3) 0.020(4) 0.002(3) 0.001(3) 0.003(2)
C12 0.031(4) 0.021(3) 0.015(4) -0.002(3) 0.000(3) -0.002(3)
C13 0.027(3) 0.022(4) 0.023(4) -0.002(3) -0.004(3) -0.001(3)
C14 0.021(3) 0.017(3) 0.028(4) -0.002(3) -0.007(3) 0.001(2)
C15 0.034(4) 0.029(4) 0.012(4) 0.000(3) -0.003(3) 0.002(3)

loop_
_atom_type_symbol
_atom_type_description
_atom_type_scat_dispersion_real
_atom_type_scat_dispersion_imag
_atom_type_scat_source
C C 0.0033 0.0016 'International Tables Vol C Tables 4.2.6.8 and 6.1.1.4'
H H 0 0 'International Tables Vol C Tables 4.2.6.8 and 6.1.1.4'
N N 0.0061 0.0033 'International Tables Vol C Tables 4.2.6.8 and 6.1.1.4'
O O 0.0106 0.006 'International Tables Vol C Tables 4.2.6.8 and 6.1.1.4'
Br Br -0.2901 2.4595 'International Tables Vol C Tables 4.2.6.8 and 6.1.1.4'
Bi Bi -4.1077 10.2566 'International Tables Vol C Tables 4.2.6.8 and 6.1.1.4'

loop_
_geom_angle_atom_site_label_1
_geom_angle_atom_site_label_2
_geom_angle_atom_site_label_3
_geom_angle
_geom_angle_site_symmetry_3
Br1 Bi1 Br4 89.71(2) .
Br1 Bi1 Br5 92.85(2) .
Br4 Bi1 Br5 89.23(2) .
Br1 Bi1 Br3 86.41(2) .
Br4 Bi1 Br3 175.86(2) .
Br5 Bi1 Br3 92.44(2) .
Br1 Bi1 Br2 88.89(2) .
Br4 Bi1 Br2 88.49(2) .
Br5 Bi1 Br2 177.13(2) .
Br3 Bi1 Br2 89.95(2) .
Br1 Bi1 Br1 175.059(15) 6_657
Br4 Bi1 Br1 85.90(2) 6_657
Br5 Bi1 Br1 84.81(2) 6_657
Br3 Bi1 Br1 98.02(2) 6_657
Br2 Bi1 Br1 93.28(2) 6_657
Bi1 Br1 Bi1 159.10(3) 6_557
H1 O1 H2 126.7 .
C1 N1 C5 120.9(6) .
C1 N1 C6 121.0(6) .
C5 N1 C6 118.0(5) .
C9 N2 C13 121.6(6) .
C9 N2 C8 120.2(5) .
C13 N2 C8 118.2(5) .
N1 C1 C2 121.3(6) .
N1 C1 H1A 119.3 .
C2 C1 H1A 119.3 .
C3 C2 C1 118.7(6) .
C3 C2 H2A 120.6 .
C1 C2 H2A 120.6 .
C2 C3 C4 119.9(6) .
C2 C3 C14 121.7(6) .
C4 C3 C14 118.4(6) .
C5 C4 C3 119.1(6) .
C5 C4 H4A 120.4 .
C3 C4 H4A 120.4 .
N1 C5 C4 120.0(6) .
N1 C5 H5A 120 .
C4 C5 H5A 120 .
N1 C6 C7 108.1(5) .
N1 C6 H6A 110.1 .
C7 C6 H6A 110.1 .
N1 C6 H6B 110.1 .
C7 C6 H6B 110.1 .
H6A C6 H6B 108.4 .
C8 C7 C6 111.5(5) .
C8 C7 H7A 109.3 .
C6 C7 H7A 109.3 .
C8 C7 H7B 109.3 .
C6 C7 H7B 109.3 .
H7A C7 H7B 108 .
N2 C8 C7 108.4(5) .
N2 C8 H8A 110 .
C7 C8 H8A 110 .
N2 C8 H8B 110 .
C7 C8 H8B 110 .
H8A C8 H8B 108.4 .
N2 C9 C10 120.5(6) .
N2 C9 H9A 119.7 .
C10 C9 H9A 119.7 .
C9 C10 C11 118.6(6) .
C9 C10 H10A 120.7 .
C11 C10 H10A 120.7 .
C12 C11 C10 120.0(6) .
C12 C11 C15 119.7(6) .
C10 C11 C15 120.3(6) .
C13 C12 C11 119.2(6) .
C13 C12 H12A 120.4 .
C11 C12 H12A 120.4 .
N2 C13 C12 120.0(6) .
N2 C13 H13A 120 .
C12 C13 H13A 120 .
N3 C14 C3 179.4(8) .
N4 C15 C11 178.8(8) .

loop_
_geom_bond_atom_site_label_1
_geom_bond_atom_site_label_2
_geom_bond_distance
_geom_bond_site_symmetry_2
Bi1 Br1 2.7442(7) .
Bi1 Br4 2.7841(7) .
Bi1 Br5 2.8170(7) .
Bi1 Br3 2.8654(7) .
Bi1 Br2 2.8672(7) .
Bi1 Br1 3.0780(7) 6_657
Br1 Bi1 3.0780(7) 6_557
O1 H1 0.8681 .
O1 H2 0.8102 .
N1 C1 1.327(8) .
N1 C5 1.355(8) .
N1 C6 1.487(8) .
N2 C9 1.341(8) .
N2 C13 1.351(8) .
N2 C8 1.497(7) .
N3 C14 1.132(8) .
N4 C15 1.145(8) .
C1 C2 1.370(9) .
C1 H1A 0.95 .
C2 C3 1.366(9) .
C2 H2A 0.95 .
C3 C4 1.392(8) .
C3 C14 1.456(9) .
C4 C5 1.362(9) .
C4 H4A 0.95 .
C5 H5A 0.95 .
C6 C7 1.512(8) .
C6 H6A 0.99 .
C6 H6B 0.99 .
C7 C8 1.505(8) .
C7 H7A 0.99 .
C7 H7B 0.99 .
C8 H8A 0.99 .
C8 H8B 0.99 .
C9 C10 1.381(8) .
C9 H9A 0.95 .
C10 C11 1.388(8) .
C10 H10A 0.95 .
C11 C12 1.385(9) .
C11 C15 1.439(8) .
C12 C13 1.377(8) .
C12 H12A 0.95 .
C13 H13A 0.95 .

loop_
_geom_hbond_atom_site_label_D
_geom_hbond_atom_site_label_H
_geom_hbond_atom_site_label_A
_geom_hbond_distance_DH
_geom_hbond_distance_HA
_geom_hbond_distance_DA
_geom_hbond_angle_DHA
_geom_hbond_site_symmetry_A
O1 H1 N3 0.87 2.08 2.847(8) 146.7 6_556
O1 H2 Br3 0.81 2.64 3.444(5) 176.5 .
C1 H1A O1 0.95 2.36 3.174(9) 142.7 4_556
C2 H2A Br5 0.95 2.99 3.831(7) 148 4_556
C4 H4A Br4 0.95 2.83 3.520(7) 130.4 5_556
C5 H5A Br2 0.95 3 3.886(7) 156.3 5_556
C5 H5A Br4 0.95 3.03 3.619(6) 121.9 5_556
C6 H6A Br2 0.99 3.09 3.793(6) 129.5 5_556
C6 H6B N4 0.99 2.6 3.414(9) 139.9 8_665
C7 H7B Br4 0.99 2.84 3.469(6) 121.7 2_554
C8 H8A Br3 0.99 3.1 3.585(6) 111.5 .
C8 H8A N3 0.99 2.69 3.543(8) 144.1 7_566
C8 H8B Br2 0.99 3.01 3.740(6) 131.7 5_556
C9 H9A N3 0.95 2.54 3.436(9) 156.4 7_566
C10 H10A Br4 0.95 2.97 3.816(7) 149 6_657
C12 H12A O1 0.95 2.41 3.261(8) 148.2 5_556
C13 H13A Br2 0.95 2.98 3.859(7) 155.2 5_556
